data_7019156
loop_
_publ_author_name
'Sgro, Michael J.'
'Stephan, Douglas W.'

_publ_section_title
;
 Ni(ii), Pd(ii) and Pt(ii) complexes of PNP and PSP tridentate
 amino-phosphine ligands.
;
_journal_issue 22
_journal_name_full 'Dalton transactions (Cambridge, England : 2003)'
_journal_page_first 6791
_journal_page_last 6802
_journal_paper_doi 10.1039/c2dt30373f
_journal_volume 41
_journal_year 2012
_chemical_formula_sum 'C16 H39 Cl2 N3 Ni P2'
_chemical_formula_weight 465.05
_space_group_IT_number 2
_symmetry_cell_setting triclinic
_symmetry_space_group_name_Hall '-P 1'
_symmetry_space_group_name_H-M 'P -1'
_atom_sites_solution_hydrogens geom
_atom_sites_solution_primary direct
_atom_sites_solution_secondary difmap
_audit_creation_method SHELXL-97
_cell_angle_alpha 104.784(3)
_cell_angle_beta 97.910(3)
_cell_angle_gamma 109.773(2)
_cell_formula_units_Z 12
_cell_length_a 15.6535(9)
_cell_length_b 18.4051(10)
_cell_length_c 27.970(2)
_cell_measurement_reflns_used 9686
_cell_measurement_temperature 150(2)
_cell_measurement_theta_max 27.35
_cell_measurement_theta_min 2.23
_cell_volume 7106.6(8)
_computing_cell_refinement 'Bruker SAINT'
_computing_data_collection 'Bruker APEX2'
_computing_data_reduction 'Bruker SAINT'
_computing_molecular_graphics 'Bruker SHELXTL'
_computing_publication_material 'Bruker SHELXTL'
_computing_structure_refinement 'SHELXL-97 (Sheldrick, 1997)'
_computing_structure_solution 'SHELXS-97 (Sheldrick, 1990)'
_diffrn_ambient_temperature 150(2)
_diffrn_measured_fraction_theta_full 0.988
_diffrn_measured_fraction_theta_max 0.980
_diffrn_measurement_device_type 'CCD area detector'
_diffrn_measurement_method 'phi and omega scans'
_diffrn_radiation_monochromator graphite
_diffrn_radiation_source 'fine-focus sealed tube'
_diffrn_radiation_type MoK\a
_diffrn_radiation_wavelength 0.71073
_diffrn_reflns_av_R_equivalents 0.0409
_diffrn_reflns_av_sigmaI/netI 0.0467
_diffrn_reflns_limit_h_max 19
_diffrn_reflns_limit_h_min -20
_diffrn_reflns_limit_k_max 23
_diffrn_reflns_limit_k_min -23
_diffrn_reflns_limit_l_max 32
_diffrn_reflns_limit_l_min -36
_diffrn_reflns_number 117303
_diffrn_reflns_theta_full 25.00
_diffrn_reflns_theta_max 27.54
_diffrn_reflns_theta_min 0.78
_exptl_absorpt_coefficient_mu 1.184
_exptl_absorpt_correction_T_max 0.7456
_exptl_absorpt_correction_T_min 0.6785
_exptl_absorpt_correction_type multi-scan
_exptl_absorpt_process_details sadabs
_exptl_crystal_colour orange
_exptl_crystal_density_diffrn 1.304
_exptl_crystal_density_method 'not measured'
_exptl_crystal_description BLOCK
_exptl_crystal_F_000 2976
_exptl_crystal_size_max 0.33
_exptl_crystal_size_mid 0.23
_exptl_crystal_size_min 0.20
_refine_diff_density_max 0.725
_refine_diff_density_min -0.634
_refine_diff_density_rms 0.072
_refine_ls_extinction_method none
_refine_ls_goodness_of_fit_ref 1.013
_refine_ls_hydrogen_treatment constr
_refine_ls_matrix_type full
_refine_ls_number_parameters 1297
_refine_ls_number_reflns 32132
_refine_ls_number_restraints 0
_refine_ls_restrained_S_all 1.013
_refine_ls_R_factor_all 0.0658
_refine_ls_R_factor_gt 0.0397
_refine_ls_shift/su_max 0.002
_refine_ls_shift/su_mean 0.000
_refine_ls_structure_factor_coef Fsqd
_refine_ls_weighting_details 'calc w=1/[\s^2^(Fo^2^)+(0.0401P)^2^+5.1735P] where P=(Fo^2^+2Fc^2^)/3'
_refine_ls_weighting_scheme calc
_refine_ls_wR_factor_gt 0.0882
_refine_ls_wR_factor_ref 0.0998
_reflns_number_gt 23501
_reflns_number_total 32132
_reflns_threshold_expression >2sigma(I)
_cod_data_source_file c2dt30373f.txt
_cod_data_source_block mjs035_compound3a
_cod_depositor_comments
;
The following automatic conversions were performed:

'_symmetry_cell_setting' value 'Triclinic' changed to 'triclinic'
according to /home/saulius/struct/CIF-dictionaries/cif_core.dic
dictionary named 'cif_core.dic' version 2.4.1 from 2010-06-29.

Automatic conversion script
Id: cif_fix_values 1715 2011-07-08 13:25:40Z adriana 
;
_cod_original_sg_symbol_H-M P-1
_cod_database_code 7019156

loop_
_symmetry_equiv_pos_as_xyz
'x, y, z'
'-x, -y, -z'

loop_
_atom_site_label
_atom_site_type_symbol
_atom_site_fract_x
_atom_site_fract_y
_atom_site_fract_z
_atom_site_U_iso_or_equiv
_atom_site_adp_type
_atom_site_occupancy
_atom_site_symmetry_multiplicity
_atom_site_calc_flag
_atom_site_refinement_flags
Ni1 Ni 0.94067(2) 0.370067(18) 0.180743(12) 0.02211(7) Uani 1 1 d .
Ni2 Ni 0.55526(2) 0.624584(19) 0.320947(13) 0.02442(8) Uani 1 1 d .
Ni3 Ni 0.28353(2) 0.704417(18) 0.518239(12) 0.02295(7) Uani 1 1 d .
Ni4 Ni 0.22673(2) 0.279846(18) 0.982618(12) 0.02378(7) Uani 1 1 d .
Ni5 Ni 0.42051(2) 0.943895(18) 0.135756(12) 0.02306(7) Uani 1 1 d .
Ni6 Ni 0.94546(2) 0.978550(19) 0.647177(12) 0.02305(7) Uani 1 1 d .
Cl1 Cl 0.99168(5) 0.37839(4) 0.11335(3) 0.03655(16) Uani 1 1 d .
Cl2 Cl 0.48859(6) 0.61244(5) 0.38272(3) 0.04397(19) Uani 1 1 d .
Cl3 Cl 0.34788(5) 0.74632(4) 0.46141(3) 0.04359(19) Uani 1 1 d .
Cl4 Cl 0.15322(6) 0.24645(4) 1.03840(3) 0.0452(2) Uani 1 1 d .
Cl5 Cl 0.29920(5) 0.95396(4) 0.09412(3) 0.04378(19) Uani 1 1 d .
Cl6 Cl 0.80908(5) 0.93721(4) 0.59545(3) 0.04267(18) Uani 1 1 d .
Cl7 Cl 0.88275(5) 0.04299(4) 0.21016(3) 0.03527(16) Uani 1 1 d .
Cl8 Cl 0.96152(5) 0.34506(4) 0.40112(3) 0.03521(16) Uani 1 1 d .
Cl9 Cl 0.67748(5) 0.32187(4) 0.25197(3) 0.03153(14) Uani 1 1 d .
Cl10 Cl 0.80959(5) 0.67302(4) 0.24531(3) 0.04039(17) Uani 1 1 d .
Cl11 Cl 0.59720(6) 0.97257(4) 0.29769(3) 0.04303(19) Uani 1 1 d .
Cl12 Cl 0.48785(5) 0.34729(4) 0.90986(3) 0.03575(16) Uani 1 1 d .
P1 P 0.91041(5) 0.48138(4) 0.18085(3) 0.02441(14) Uani 1 1 d .
P2 P 0.98306(5) 0.26448(4) 0.17308(2) 0.02277(14) Uani 1 1 d .
P3 P 0.55183(5) 0.74957(4) 0.34291(3) 0.03001(16) Uani 1 1 d .
P4 P 0.57517(5) 0.50988(4) 0.32152(3) 0.02907(15) Uani 1 1 d .
P5 P 0.19784(5) 0.58950(4) 0.45326(3) 0.02810(15) Uani 1 1 d .
P6 P 0.36996(5) 0.83256(4) 0.56922(3) 0.02625(15) Uani 1 1 d .
P7 P 0.30054(5) 0.40287(4) 1.04209(3) 0.02908(15) Uani 1 1 d .
P8 P 0.15785(5) 0.14542(4) 0.94006(3) 0.02505(14) Uani 1 1 d .
P9 P 0.34137(5) 0.80855(4) 0.09998(3) 0.02320(14) Uani 1 1 d .
P10 P 0.48329(5) 1.08160(4) 0.16063(3) 0.02614(15) Uani 1 1 d .
P11 P 0.92937(5) 1.09715(4) 0.67781(3) 0.02665(15) Uani 1 1 d .
P12 P 0.94131(5) 0.85343(4) 0.60919(3) 0.02932(16) Uani 1 1 d .
N1 N 0.88481(17) 0.52250(14) 0.23424(9) 0.0360(6) Uani 1 1 d .
H1A H 0.8611 0.5594 0.2337 0.043 Uiso 1 1 calc R
N2 N 0.97917(16) 0.23139(13) 0.22286(8) 0.0291(5) Uani 1 1 d .
H2A H 0.9859 0.1852 0.2209 0.035 Uiso 1 1 calc R
N3 N 0.89089(15) 0.36540(12) 0.24055(8) 0.0251(5) Uani 1 1 d .
H3B H 0.8309 0.3643 0.2315 0.030 Uiso 1 1 calc R
N4 N 0.58282(17) 0.79669(14) 0.30126(10) 0.0385(6) Uani 1 1 d .
H4A H 0.5667 0.8377 0.2999 0.046 Uiso 1 1 calc R
N5 N 0.5975(2) 0.46215(15) 0.26946(10) 0.0473(7) Uani 1 1 d .
H5A H 0.6067 0.4174 0.2691 0.057 Uiso 1 1 calc R
N6 N 0.59795(15) 0.62422(12) 0.25851(8) 0.0253(5) Uani 1 1 d .
H6C H 0.6618 0.6358 0.2671 0.030 Uiso 1 1 calc R
N7 N 0.12942(18) 0.51497(14) 0.47015(9) 0.0441(7) Uani 1 1 d .
H7A H 0.0901 0.4709 0.4454 0.053 Uiso 1 1 calc R
N8 N 0.36121(17) 0.84865(13) 0.62901(9) 0.0367(6) Uani 1 1 d .
H8A H 0.3991 0.8955 0.6520 0.044 Uiso 1 1 calc R
N9 N 0.23331(14) 0.66220(12) 0.57036(7) 0.0229(4) Uani 1 1 d .
H9D H 0.1754 0.6662 0.5690 0.028 Uiso 1 1 calc R
N10 N 0.35788(18) 0.47624(14) 1.02068(10) 0.0429(6) Uani 1 1 d .
H10A H 0.3909 0.5245 1.0436 0.051 Uiso 1 1 calc R
N11 N 0.17703(15) 0.12292(13) 0.88252(8) 0.0314(5) Uani 1 1 d .
H11A H 0.1406 0.0759 0.8592 0.038 Uiso 1 1 calc R
N12 N 0.28244(14) 0.31682(12) 0.93034(8) 0.0243(4) Uani 1 1 d .
H12D H 0.3455 0.3258 0.9394 0.029 Uiso 1 1 calc R
N13 N 0.38155(15) 0.75326(12) 0.12911(8) 0.0274(5) Uani 1 1 d .
H13A H 0.3618 0.7000 0.1156 0.033 Uiso 1 1 calc R
N14 N 0.59740(16) 1.12408(13) 0.18803(9) 0.0359(6) Uani 1 1 d .
H14A H 0.6267 1.1764 0.1928 0.043 Uiso 1 1 calc R
N15 N 0.53048(14) 0.93955(12) 0.17605(8) 0.0242(4) Uani 1 1 d .
H15D H 0.5298 0.9617 0.2098 0.029 Uiso 1 1 calc R
N16 N 1.00363(15) 1.15774(12) 0.73363(8) 0.0281(5) Uani 1 1 d .
H16A H 1.0094 1.2085 0.7468 0.034 Uiso 1 1 calc R
N17 N 1.04040(17) 0.84222(14) 0.62655(10) 0.0432(6) Uani 1 1 d .
H17A H 1.0379 0.7920 0.6169 0.052 Uiso 1 1 calc R
N18 N 1.06895(14) 1.01038(12) 0.69141(8) 0.0253(5) Uani 1 1 d .
H18B H 1.0591 0.9763 0.7113 0.030 Uiso 1 1 calc R
C1 C 0.80647(19) 0.45993(16) 0.13107(11) 0.0318(6) Uani 1 1 d .
H1B H 0.7878 0.5076 0.1402 0.038 Uiso 1 1 calc R
C2 C 1.00545(19) 0.56415(15) 0.17117(11) 0.0334(6) Uani 1 1 d .
H2B H 1.0163 0.5427 0.1369 0.040 Uiso 1 1 calc R
C3 C 0.90951(18) 0.17117(15) 0.11947(10) 0.0283(6) Uani 1 1 d .
H3A H 0.9209 0.1249 0.1277 0.034 Uiso 1 1 calc R
C4 C 1.10506(17) 0.28976(15) 0.16767(10) 0.0284(6) Uani 1 1 d .
H4B H 1.1095 0.3008 0.1347 0.034 Uiso 1 1 calc R
C5 C 0.8970(2) 0.50468(16) 0.28154(10) 0.0320(6) Uani 1 1 d .
H5B H 0.8347 0.4817 0.2885 0.038 Uiso 1 1 calc R
H5C H 0.9345 0.5564 0.3096 0.038 Uiso 1 1 calc R
C6 C 0.94476(19) 0.44529(16) 0.28185(10) 0.0312(6) Uani 1 1 d .
H6A H 1.0086 0.4692 0.2771 0.037 Uiso 1 1 calc R
H6B H 0.9505 0.4362 0.3153 0.037 Uiso 1 1 calc R
C7 C 0.9649(2) 0.27702(17) 0.26992(10) 0.0327(6) Uani 1 1 d .
H7B H 1.0202 0.3290 0.2862 0.039 Uiso 1 1 calc R
H7C H 0.9596 0.2451 0.2938 0.039 Uiso 1 1 calc R
C8 C 0.8787(2) 0.29533(16) 0.26096(10) 0.0311(6) Uani 1 1 d .
H8B H 0.8600 0.3079 0.2935 0.037 Uiso 1 1 calc R
H8C H 0.8271 0.2459 0.2365 0.037 Uiso 1 1 calc R
C9 C 0.7263(2) 0.38557(18) 0.13269(12) 0.0409(7) Uani 1 1 d .
H9A H 0.6703 0.3734 0.1065 0.061 Uiso 1 1 calc R
H9B H 0.7129 0.3971 0.1664 0.061 Uiso 1 1 calc R
H9C H 0.7443 0.3385 0.1262 0.061 Uiso 1 1 calc R
C10 C 0.8228(2) 0.44852(19) 0.07756(11) 0.0419(7) Uani 1 1 d .
H10B H 0.7647 0.4375 0.0534 0.063 Uiso 1 1 calc R
H10C H 0.8420 0.4025 0.0676 0.063 Uiso 1 1 calc R
H10D H 0.8721 0.4983 0.0773 0.063 Uiso 1 1 calc R
C11 C 0.9802(2) 0.63785(17) 0.17193(13) 0.0450(8) Uani 1 1 d .
H11B H 1.0324 0.6803 0.1666 0.068 Uiso 1 1 calc R
H11C H 0.9681 0.6594 0.2050 0.068 Uiso 1 1 calc R
H11D H 0.9240 0.6211 0.1447 0.068 Uiso 1 1 calc R
C12 C 1.0950(2) 0.58808(19) 0.21135(13) 0.0489(8) Uani 1 1 d .
H12A H 1.1458 0.6321 0.2063 0.073 Uiso 1 1 calc R
H12B H 1.1119 0.5407 0.2082 0.073 Uiso 1 1 calc R
H12C H 1.0851 0.6069 0.2454 0.073 Uiso 1 1 calc R
C13 C 0.8064(2) 0.1549(2) 0.11680(12) 0.0440(8) Uani 1 1 d .
H13B H 0.7673 0.1051 0.0884 0.066 Uiso 1 1 calc R
H13C H 0.7934 0.2011 0.1115 0.066 Uiso 1 1 calc R
H13D H 0.7923 0.1480 0.1488 0.066 Uiso 1 1 calc R
C14 C 0.9305(2) 0.16956(17) 0.06776(10) 0.0400(7) Uani 1 1 d .
H14B H 0.8882 0.1177 0.0420 0.060 Uiso 1 1 calc R
H14C H 0.9955 0.1752 0.0695 0.060 Uiso 1 1 calc R
H14D H 0.9213 0.2148 0.0585 0.060 Uiso 1 1 calc R
C15 C 1.1669(2) 0.36745(18) 0.21128(12) 0.0432(7) Uani 1 1 d .
H15A H 1.2323 0.3823 0.2092 0.065 Uiso 1 1 calc R
H15B H 1.1612 0.3583 0.2439 0.065 Uiso 1 1 calc R
H15C H 1.1471 0.4118 0.2088 0.065 Uiso 1 1 calc R
C16 C 1.1368(2) 0.21983(18) 0.16815(13) 0.0426(7) Uani 1 1 d .
H16B H 1.2017 0.2355 0.1650 0.064 Uiso 1 1 calc R
H16C H 1.0962 0.1710 0.1395 0.064 Uiso 1 1 calc R
H16D H 1.1329 0.2082 0.2003 0.064 Uiso 1 1 calc R
C17 C 0.6317(2) 0.82300(19) 0.40515(12) 0.0440(8) Uani 1 1 d .
H17B H 0.6311 0.8775 0.4060 0.053 Uiso 1 1 calc R
C18 C 0.43587(19) 0.74972(18) 0.34604(12) 0.0370(7) Uani 1 1 d .
H18A H 0.4170 0.7268 0.3735 0.044 Uiso 1 1 calc R
C19 C 0.6790(2) 0.53416(18) 0.37231(11) 0.0384(7) Uani 1 1 d .
H19A H 0.6924 0.4837 0.3671 0.046 Uiso 1 1 calc R
C20 C 0.4785(2) 0.43048(17) 0.33275(12) 0.0381(7) Uani 1 1 d .
H20A H 0.4663 0.4550 0.3661 0.046 Uiso 1 1 calc R
C21 C 0.6364(2) 0.77116(17) 0.26689(12) 0.0381(7) Uani 1 1 d .
H21A H 0.6975 0.7784 0.2872 0.046 Uiso 1 1 calc R
H21B H 0.6489 0.8067 0.2452 0.046 Uiso 1 1 calc R
C22 C 0.5870(2) 0.68374(18) 0.23316(11) 0.0370(7) Uani 1 1 d .
H22A H 0.5195 0.6718 0.2220 0.044 Uiso 1 1 calc R
H22B H 0.6117 0.6763 0.2023 0.044 Uiso 1 1 calc R
C23 C 0.6036(2) 0.48608(17) 0.22461(11) 0.0372(7) Uani 1 1 d .
H23A H 0.5768 0.4364 0.1942 0.045 Uiso 1 1 calc R
H23B H 0.6704 0.5142 0.2257 0.045 Uiso 1 1 calc R
C24 C 0.5535(2) 0.54144(17) 0.21884(11) 0.0394(7) Uani 1 1 d .
H24A H 0.5519 0.5478 0.1847 0.047 Uiso 1 1 calc R
H24B H 0.4879 0.5153 0.2207 0.047 Uiso 1 1 calc R
C25 C 0.7321(2) 0.8306(2) 0.40571(16) 0.0664(11) Uani 1 1 d .
H25A H 0.7740 0.8695 0.4383 0.100 Uiso 1 1 calc R
H25B H 0.7512 0.8500 0.3778 0.100 Uiso 1 1 calc R
H25C H 0.7355 0.7772 0.4013 0.100 Uiso 1 1 calc R
C26 C 0.6065(3) 0.8098(3) 0.45316(14) 0.0670(11) Uani 1 1 d .
H26A H 0.6536 0.8526 0.4829 0.101 Uiso 1 1 calc R
H26B H 0.6045 0.7563 0.4539 0.101 Uiso 1 1 calc R
H26C H 0.5449 0.8119 0.4539 0.101 Uiso 1 1 calc R
C27 C 0.4341(2) 0.83553(19) 0.35963(14) 0.0518(9) Uani 1 1 d .
H27A H 0.3705 0.8316 0.3609 0.078 Uiso 1 1 calc R
H27B H 0.4536 0.8601 0.3337 0.078 Uiso 1 1 calc R
H27C H 0.4772 0.8695 0.3930 0.078 Uiso 1 1 calc R
C28 C 0.3660(2) 0.6931(2) 0.29628(13) 0.0518(9) Uani 1 1 d .
H28A H 0.3037 0.6928 0.2979 0.078 Uiso 1 1 calc R
H28B H 0.3641 0.6377 0.2906 0.078 Uiso 1 1 calc R
H28C H 0.3848 0.7119 0.2682 0.078 Uiso 1 1 calc R
C29 C 0.6662(2) 0.5588(2) 0.42655(12) 0.0501(8) Uani 1 1 d .
H29A H 0.7242 0.5707 0.4511 0.075 Uiso 1 1 calc R
H29B H 0.6149 0.5141 0.4305 0.075 Uiso 1 1 calc R
H29C H 0.6514 0.6076 0.4328 0.075 Uiso 1 1 calc R
C30 C 0.7635(2) 0.5996(2) 0.36541(14) 0.0513(9) Uani 1 1 d .
H30A H 0.8189 0.6128 0.3923 0.077 Uiso 1 1 calc R
H30B H 0.7508 0.6488 0.3676 0.077 Uiso 1 1 calc R
H30C H 0.7748 0.5790 0.3320 0.077 Uiso 1 1 calc R
C31 C 0.3906(2) 0.4045(2) 0.29071(15) 0.0550(9) Uani 1 1 d .
H31A H 0.3386 0.3622 0.2963 0.083 Uiso 1 1 calc R
H31B H 0.4021 0.3828 0.2575 0.083 Uiso 1 1 calc R
H31C H 0.3746 0.4518 0.2914 0.083 Uiso 1 1 calc R
C32 C 0.5015(2) 0.35644(19) 0.33564(15) 0.0555(9) Uani 1 1 d .
H32A H 0.4480 0.3162 0.3417 0.083 Uiso 1 1 calc R
H32B H 0.5567 0.3743 0.3637 0.083 Uiso 1 1 calc R
H32C H 0.5142 0.3318 0.3034 0.083 Uiso 1 1 calc R
C33 C 0.2661(2) 0.54443(17) 0.41599(11) 0.0378(7) Uani 1 1 d .
H33A H 0.3032 0.5854 0.4014 0.045 Uiso 1 1 calc R
C34 C 0.1121(2) 0.60270(18) 0.40709(11) 0.0393(7) Uani 1 1 d .
H34A H 0.0655 0.5467 0.3864 0.047 Uiso 1 1 calc R
C35 C 0.49540(18) 0.86171(16) 0.57228(12) 0.0361(7) Uani 1 1 d .
H35A H 0.5051 0.8650 0.5382 0.043 Uiso 1 1 calc R
C36 C 0.3399(2) 0.91333(18) 0.55284(12) 0.0394(7) Uani 1 1 d .
H36A H 0.3632 0.9610 0.5849 0.047 Uiso 1 1 calc R
C37 C 0.1282(2) 0.51547(16) 0.52128(11) 0.0335(6) Uani 1 1 d .
H37A H 0.1166 0.4598 0.5226 0.040 Uiso 1 1 calc R
H37B H 0.0750 0.5289 0.5301 0.040 Uiso 1 1 calc R
C38 C 0.2159(2) 0.57412(15) 0.56092(11) 0.0339(6) Uani 1 1 d .
H38A H 0.2127 0.5624 0.5934 0.041 Uiso 1 1 calc R
H38B H 0.2699 0.5643 0.5503 0.041 Uiso 1 1 calc R
C39 C 0.2948(2) 0.79007(17) 0.64561(11) 0.0397(7) Uani 1 1 d .
H39A H 0.2321 0.7908 0.6354 0.048 Uiso 1 1 calc R
H39B H 0.3127 0.8069 0.6833 0.048 Uiso 1 1 calc R
C40 C 0.2891(2) 0.70523(16) 0.62433(10) 0.0357(7) Uani 1 1 d .
H40A H 0.2609 0.6732 0.6458 0.043 Uiso 1 1 calc R
H40B H 0.3534 0.7068 0.6264 0.043 Uiso 1 1 calc R
C41 C 0.3345(2) 0.5280(2) 0.45161(13) 0.0517(9) Uani 1 1 d .
H41A H 0.3714 0.5041 0.4321 0.078 Uiso 1 1 calc R
H41B H 0.2997 0.4899 0.4677 0.078 Uiso 1 1 calc R
H41C H 0.3766 0.5793 0.4780 0.078 Uiso 1 1 calc R
C42 C 0.2041(3) 0.46679(19) 0.37168(13) 0.0582(10) Uani 1 1 d .
H42A H 0.2436 0.4453 0.3530 0.087 Uiso 1 1 calc R
H42B H 0.1625 0.4796 0.3486 0.087 Uiso 1 1 calc R
H42C H 0.1664 0.4258 0.3851 0.087 Uiso 1 1 calc R
C43 C 0.0583(2) 0.6462(2) 0.43628(13) 0.0483(8) Uani 1 1 d .
H43A H 0.0127 0.6534 0.4121 0.072 Uiso 1 1 calc R
H43B H 0.1022 0.6997 0.4597 0.072 Uiso 1 1 calc R
H43C H 0.0254 0.6134 0.4558 0.072 Uiso 1 1 calc R
C44 C 0.1506(2) 0.6436(2) 0.36902(13) 0.0546(9) Uani 1 1 d .
H44A H 0.0995 0.6474 0.3466 0.082 Uiso 1 1 calc R
H44B H 0.1790 0.6111 0.3485 0.082 Uiso 1 1 calc R
H44C H 0.1981 0.6985 0.3876 0.082 Uiso 1 1 calc R
C45 C 0.5266(2) 0.7965(2) 0.58282(15) 0.0590(10) Uani 1 1 d .
H45A H 0.5936 0.8123 0.5842 0.089 Uiso 1 1 calc R
H45B H 0.4909 0.7444 0.5555 0.089 Uiso 1 1 calc R
H45C H 0.5156 0.7906 0.6155 0.089 Uiso 1 1 calc R
C46 C 0.5549(2) 0.94508(19) 0.61210(14) 0.0558(9) Uani 1 1 d .
H46A H 0.6211 0.9583 0.6123 0.084 Uiso 1 1 calc R
H46B H 0.5459 0.9436 0.6459 0.084 Uiso 1 1 calc R
H46C H 0.5358 0.9867 0.6037 0.084 Uiso 1 1 calc R
C47 C 0.2334(2) 0.8854(2) 0.53815(14) 0.0578(10) Uani 1 1 d .
H47A H 0.2172 0.9283 0.5296 0.087 Uiso 1 1 calc R
H47B H 0.2080 0.8745 0.5669 0.087 Uiso 1 1 calc R
H47C H 0.2068 0.8355 0.5085 0.087 Uiso 1 1 calc R
C48 C 0.3820(3) 0.9450(2) 0.51266(15) 0.0618(10) Uani 1 1 d .
H48A H 0.3613 0.9878 0.5078 0.093 Uiso 1 1 calc R
H48B H 0.3613 0.9001 0.4804 0.093 Uiso 1 1 calc R
H48C H 0.4505 0.9675 0.5240 0.093 Uiso 1 1 calc R
C49 C 0.3935(2) 0.40050(17) 1.08918(11) 0.0392(7) Uani 1 1 d .
H49A H 0.4347 0.4584 1.1095 0.047 Uiso 1 1 calc R
C50 C 0.2276(2) 0.44350(16) 1.07831(12) 0.0395(7) Uani 1 1 d .
H50A H 0.1950 0.4027 1.0943 0.047 Uiso 1 1 calc R
C51 C 0.1960(2) 0.07762(16) 0.96875(11) 0.0362(7) Uani 1 1 d .
H51A H 0.1691 0.0228 0.9419 0.043 Uiso 1 1 calc R
C52 C 0.02957(18) 0.10426(16) 0.92897(11) 0.0342(6) Uani 1 1 d .
H52A H 0.0143 0.1080 0.9628 0.041 Uiso 1 1 calc R
C53 C 0.3593(2) 0.46937(15) 0.96849(11) 0.0334(6) Uani 1 1 d .
H53A H 0.4188 0.4652 0.9628 0.040 Uiso 1 1 calc R
H53B H 0.3583 0.5199 0.9625 0.040 Uiso 1 1 calc R
C54 C 0.2792(2) 0.39756(16) 0.93023(11) 0.0358(7) Uani 1 1 d .
H54A H 0.2799 0.4021 0.8958 0.043 Uiso 1 1 calc R
H54B H 0.2197 0.3992 0.9376 0.043 Uiso 1 1 calc R
C55 C 0.25336(18) 0.17991(16) 0.87003(10) 0.0317(6) Uani 1 1 d .
H55A H 0.2541 0.1558 0.8342 0.038 Uiso 1 1 calc R
H55B H 0.3134 0.1885 0.8921 0.038 Uiso 1 1 calc R
C56 C 0.2458(2) 0.26097(16) 0.87661(10) 0.0332(6) Uani 1 1 d .
H56A H 0.2809 0.2876 0.8548 0.040 Uiso 1 1 calc R
H56B H 0.1792 0.2517 0.8649 0.040 Uiso 1 1 calc R
C57 C 0.4537(2) 0.3636(2) 1.06069(13) 0.0494(8) Uani 1 1 d .
H57A H 0.5035 0.3622 1.0854 0.074 Uiso 1 1 calc R
H57B H 0.4816 0.3971 1.0403 0.074 Uiso 1 1 calc R
H57C H 0.4145 0.3080 1.0382 0.074 Uiso 1 1 calc R
C58 C 0.3598(3) 0.3574(2) 1.12701(13) 0.0566(9) Uani 1 1 d .
H58A H 0.4138 0.3592 1.1504 0.085 Uiso 1 1 calc R
H58B H 0.3181 0.3005 1.1084 0.085 Uiso 1 1 calc R
H58C H 0.3257 0.3849 1.1466 0.085 Uiso 1 1 calc R
C59 C 0.2857(3) 0.52409(18) 1.12111(14) 0.0607(11) Uani 1 1 d .
H59A H 0.2441 0.5432 1.1393 0.091 Uiso 1 1 calc R
H59B H 0.3195 0.5650 1.1065 0.091 Uiso 1 1 calc R
H59C H 0.3307 0.5157 1.1449 0.091 Uiso 1 1 calc R
C60 C 0.1532(2) 0.4512(2) 1.04115(14) 0.0548(9) Uani 1 1 d .
H60A H 0.1137 0.4726 1.0599 0.082 Uiso 1 1 calc R
H60B H 0.1144 0.3975 1.0161 0.082 Uiso 1 1 calc R
H60C H 0.1835 0.4886 1.0235 0.082 Uiso 1 1 calc R
C61 C 0.3020(2) 0.1049(2) 0.97846(15) 0.0599(10) Uani 1 1 d .
H61A H 0.3217 0.0687 0.9934 0.090 Uiso 1 1 calc R
H61B H 0.3322 0.1610 1.0020 0.090 Uiso 1 1 calc R
H61C H 0.3203 0.1026 0.9461 0.090 Uiso 1 1 calc R
C62 C 0.1629(3) 0.0640(2) 1.01587(13) 0.0589(10) Uani 1 1 d .
H62A H 0.1873 0.0270 1.0270 0.088 Uiso 1 1 calc R
H62B H 0.0943 0.0400 1.0074 0.088 Uiso 1 1 calc R
H62C H 0.1858 0.1164 1.0433 0.088 Uiso 1 1 calc R
C63 C -0.0089(2) 0.1574(2) 0.90622(15) 0.0544(9) Uani 1 1 d .
H63A H -0.0773 0.1357 0.9004 0.082 Uiso 1 1 calc R
H63B H 0.0080 0.1571 0.8737 0.082 Uiso 1 1 calc R
H63C H 0.0178 0.2134 0.9299 0.082 Uiso 1 1 calc R
C64 C -0.0168(2) 0.01466(17) 0.89541(12) 0.0452(8) Uani 1 1 d .
H64A H -0.0848 -0.0043 0.8908 0.068 Uiso 1 1 calc R
H64B H 0.0067 -0.0183 0.9118 0.068 Uiso 1 1 calc R
H64C H -0.0019 0.0091 0.8621 0.068 Uiso 1 1 calc R
C65 C 0.21633(18) 0.77223(16) 0.09947(12) 0.0360(7) Uani 1 1 d .
H65A H 0.1859 0.7981 0.0790 0.043 Uiso 1 1 calc R
C66 C 0.3480(2) 0.76854(17) 0.03391(10) 0.0334(6) Uani 1 1 d .
H66A H 0.3225 0.7077 0.0242 0.040 Uiso 1 1 calc R
C67 C 0.4335(2) 1.13477(17) 0.20695(11) 0.0371(7) Uani 1 1 d .
H67A H 0.4769 1.1936 0.2197 0.044 Uiso 1 1 calc R
C68 C 0.4731(2) 1.11847(16) 0.10565(11) 0.0364(7) Uani 1 1 d .
H68A H 0.4051 1.1036 0.0910 0.044 Uiso 1 1 calc R
C69 C 0.4506(2) 0.79725(15) 0.17776(10) 0.0332(6) Uani 1 1 d .
H69A H 0.4674 0.7578 0.1912 0.040 Uiso 1 1 calc R
H69B H 0.4226 0.8248 0.2024 0.040 Uiso 1 1 calc R
C70 C 0.53852(19) 0.86021(15) 0.17340(10) 0.0304(6) Uani 1 1 d .
H70A H 0.5916 0.8698 0.2013 0.036 Uiso 1 1 calc R
H70B H 0.5527 0.8383 0.1406 0.036 Uiso 1 1 calc R
C71 C 0.65248(19) 1.08157(16) 0.20471(11) 0.0331(6) Uani 1 1 d .
H71A H 0.6481 1.0815 0.2397 0.040 Uiso 1 1 calc R
H71B H 0.7190 1.1118 0.2061 0.040 Uiso 1 1 calc R
C72 C 0.62202(18) 0.99499(16) 0.17072(11) 0.0320(6) Uani 1 1 d .
H72A H 0.6710 0.9743 0.1792 0.038 Uiso 1 1 calc R
H72B H 0.6157 0.9938 0.1348 0.038 Uiso 1 1 calc R
C73 C 0.2092(2) 0.8016(2) 0.15426(13) 0.0513(9) Uani 1 1 d .
H73A H 0.1432 0.7835 0.1552 0.077 Uiso 1 1 calc R
H73B H 0.2385 0.8614 0.1675 0.077 Uiso 1 1 calc R
H73C H 0.2414 0.7790 0.1753 0.077 Uiso 1 1 calc R
C74 C 0.1662(2) 0.67947(18) 0.07574(15) 0.0556(9) Uani 1 1 d .
H74A H 0.0999 0.6632 0.0761 0.083 Uiso 1 1 calc R
H74B H 0.1949 0.6531 0.0955 0.083 Uiso 1 1 calc R
H74C H 0.1716 0.6628 0.0405 0.083 Uiso 1 1 calc R
C75 C 0.2898(2) 0.7903(2) -0.00430(11) 0.0516(9) Uani 1 1 d .
H75A H 0.2958 0.7670 -0.0387 0.077 Uiso 1 1 calc R
H75B H 0.3123 0.8498 0.0046 0.077 Uiso 1 1 calc R
H75C H 0.2239 0.7682 -0.0033 0.077 Uiso 1 1 calc R
C76 C 0.4507(2) 0.7970(2) 0.03085(12) 0.0450(8) Uani 1 1 d .
H76A H 0.4537 0.7751 -0.0044 0.068 Uiso 1 1 calc R
H76B H 0.4850 0.7773 0.0530 0.068 Uiso 1 1 calc R
H76C H 0.4789 0.8567 0.0420 0.068 Uiso 1 1 calc R
C77 C 0.4371(3) 1.1039(2) 0.25260(13) 0.0564(9) Uani 1 1 d .
H77A H 0.4110 1.1316 0.2778 0.085 Uiso 1 1 calc R
H77B H 0.5023 1.1152 0.2681 0.085 Uiso 1 1 calc R
H77C H 0.4004 1.0449 0.2412 0.085 Uiso 1 1 calc R
C78 C 0.3370(3) 1.1320(3) 0.18657(15) 0.0702(12) Uani 1 1 d .
H78A H 0.3176 1.1622 0.2143 0.105 Uiso 1 1 calc R
H78B H 0.2920 1.0752 0.1728 0.105 Uiso 1 1 calc R
H78C H 0.3391 1.1570 0.1595 0.105 Uiso 1 1 calc R
C79 C 0.5233(3) 1.21085(18) 0.12047(14) 0.0592(10) Uani 1 1 d .
H79A H 0.5154 1.2276 0.0901 0.089 Uiso 1 1 calc R
H79B H 0.5902 1.2267 0.1350 0.089 Uiso 1 1 calc R
H79C H 0.4967 1.2376 0.1458 0.089 Uiso 1 1 calc R
C80 C 0.5110(3) 1.0744(2) 0.06508(12) 0.0522(9) Uani 1 1 d .
H80A H 0.5054 1.0931 0.0354 0.078 Uiso 1 1 calc R
H80B H 0.4749 1.0154 0.0546 0.078 Uiso 1 1 calc R
H80C H 0.5770 1.0864 0.0792 0.078 Uiso 1 1 calc R
C81 C 0.8146(2) 1.0892(2) 0.68835(14) 0.0525(9) Uani 1 1 d .
H81A H 0.7672 1.0591 0.6549 0.063 Uiso 1 1 calc R
C82 C 0.9551(2) 1.16367(19) 0.63705(12) 0.0474(8) Uani 1 1 d .
H82A H 0.9598 1.2187 0.6575 0.057 Uiso 1 1 calc R
C83 C 0.8568(2) 0.77035(17) 0.62429(13) 0.0436(8) Uani 1 1 d .
H83A H 0.8796 0.7250 0.6188 0.052 Uiso 1 1 calc R
C84 C 0.9134(2) 0.82540(19) 0.53895(11) 0.0440(8) Uani 1 1 d .
H84A H 0.8464 0.8166 0.5268 0.053 Uiso 1 1 calc R
C85 C 1.0587(2) 1.12313(17) 0.75973(10) 0.0376(7) Uani 1 1 d .
H85A H 1.0158 1.0766 0.7676 0.045 Uiso 1 1 calc R
H85B H 1.0990 1.1648 0.7925 0.045 Uiso 1 1 calc R
C86 C 1.11937(19) 1.09416(16) 0.72872(11) 0.0354(7) Uani 1 1 d .
H86A H 1.1439 1.1326 0.7100 0.042 Uiso 1 1 calc R
H86B H 1.1735 1.0951 0.7522 0.042 Uiso 1 1 calc R
C87 C 1.1303(2) 0.90500(18) 0.65552(12) 0.0400(7) Uani 1 1 d .
H87A H 1.1789 0.8966 0.6382 0.048 Uiso 1 1 calc R
H87B H 1.1446 0.8993 0.6896 0.048 Uiso 1 1 calc R
C88 C 1.13565(19) 0.98970(17) 0.66204(11) 0.0362(7) Uani 1 1 d .
H88A H 1.1215 0.9957 0.6280 0.043 Uiso 1 1 calc R
H88B H 1.2003 1.0289 0.6801 0.043 Uiso 1 1 calc R
C89 C 0.7921(3) 1.0396(2) 0.72296(17) 0.0765(13) Uani 1 1 d .
H89A H 0.7305 1.0343 0.7292 0.115 Uiso 1 1 calc R
H89B H 0.8398 1.0665 0.7554 0.115 Uiso 1 1 calc R
H89C H 0.7914 0.9853 0.7071 0.115 Uiso 1 1 calc R
C90 C 0.8094(3) 1.1724(2) 0.70965(15) 0.0664(11) Uani 1 1 d .
H90A H 0.7464 1.1647 0.7144 0.100 Uiso 1 1 calc R
H90B H 0.8230 1.2029 0.6857 0.100 Uiso 1 1 calc R
H90C H 0.8555 1.2030 0.7425 0.100 Uiso 1 1 calc R
C91 C 0.8799(3) 1.1352(2) 0.58862(14) 0.0739(13) Uani 1 1 d .
H91A H 0.8984 1.1729 0.5692 0.111 Uiso 1 1 calc R
H91B H 0.8208 1.1336 0.5971 0.111 Uiso 1 1 calc R
H91C H 0.8718 1.0804 0.5680 0.111 Uiso 1 1 calc R
C92 C 1.0511(3) 1.1743(2) 0.62580(13) 0.0567(9) Uani 1 1 d .
H92A H 1.0645 1.2095 0.6044 0.085 Uiso 1 1 calc R
H92B H 1.0505 1.1209 0.6078 0.085 Uiso 1 1 calc R
H92C H 1.0995 1.1993 0.6579 0.085 Uiso 1 1 calc R
C93 C 0.7569(2) 0.7345(2) 0.59213(16) 0.0683(11) Uani 1 1 d .
H93A H 0.7182 0.6908 0.6033 0.102 Uiso 1 1 calc R
H93B H 0.7560 0.7122 0.5562 0.102 Uiso 1 1 calc R
H93C H 0.7319 0.7772 0.5961 0.102 Uiso 1 1 calc R
C94 C 0.8594(3) 0.7991(2) 0.68107(14) 0.0560(9) Uani 1 1 d .
H94A H 0.8146 0.7551 0.6894 0.084 Uiso 1 1 calc R
H94B H 0.8428 0.8469 0.6887 0.084 Uiso 1 1 calc R
H94C H 0.9226 0.8137 0.7014 0.084 Uiso 1 1 calc R
C95 C 0.9745(3) 0.8963(2) 0.52387(13) 0.0598(10) Uani 1 1 d .
H95A H 0.9597 0.8818 0.4866 0.090 Uiso 1 1 calc R
H95B H 1.0407 0.9075 0.5367 0.090 Uiso 1 1 calc R
H95C H 0.9623 0.9451 0.5387 0.090 Uiso 1 1 calc R
C96 C 0.9256(3) 0.7464(2) 0.51376(13) 0.0703(12) Uani 1 1 d .
H96A H 0.9097 0.7333 0.4766 0.105 Uiso 1 1 calc R
H96B H 0.8841 0.7017 0.5231 0.105 Uiso 1 1 calc R
H96C H 0.9908 0.7536 0.5255 0.105 Uiso 1 1 calc R

loop_
_atom_site_aniso_label
_atom_site_aniso_U_11
_atom_site_aniso_U_22
_atom_site_aniso_U_33
_atom_site_aniso_U_23
_atom_site_aniso_U_13
_atom_site_aniso_U_12
Ni1 0.02457(17) 0.02151(15) 0.02466(17) 0.00997(13) 0.01050(14) 0.01074(14)
Ni2 0.02499(17) 0.02955(17) 0.03078(18) 0.01876(15) 0.01315(14) 0.01607(14)
Ni3 0.02033(16) 0.02275(16) 0.02040(17) 0.00518(13) 0.00578(13) 0.00298(13)
Ni4 0.02264(17) 0.01981(15) 0.02441(17) 0.00365(13) 0.00842(14) 0.00446(13)
Ni5 0.02506(17) 0.01862(15) 0.02666(18) 0.00975(13) 0.00641(14) 0.00809(13)
Ni6 0.02258(16) 0.02242(16) 0.02112(17) 0.00400(13) 0.00271(13) 0.00841(14)
Cl1 0.0537(4) 0.0403(4) 0.0369(4) 0.0226(3) 0.0280(3) 0.0299(4)
Cl2 0.0613(5) 0.0513(4) 0.0563(5) 0.0390(4) 0.0427(4) 0.0394(4)
Cl3 0.0437(4) 0.0379(4) 0.0289(4) 0.0072(3) 0.0146(3) -0.0080(3)
Cl4 0.0559(5) 0.0259(3) 0.0393(4) 0.0013(3) 0.0294(4) -0.0015(3)
Cl5 0.0310(4) 0.0299(3) 0.0669(5) 0.0203(4) -0.0034(4) 0.0102(3)
Cl6 0.0310(4) 0.0388(4) 0.0422(4) -0.0063(3) -0.0088(3) 0.0155(3)
Cl7 0.0503(4) 0.0231(3) 0.0295(4) 0.0087(3) 0.0077(3) 0.0115(3)
Cl8 0.0293(3) 0.0250(3) 0.0438(4) 0.0009(3) 0.0145(3) 0.0069(3)
Cl9 0.0328(3) 0.0256(3) 0.0374(4) 0.0090(3) 0.0127(3) 0.0121(3)
Cl10 0.0325(4) 0.0272(3) 0.0654(5) 0.0148(3) 0.0200(4) 0.0134(3)
Cl11 0.0753(6) 0.0241(3) 0.0310(4) 0.0092(3) 0.0169(4) 0.0192(4)
Cl12 0.0289(3) 0.0251(3) 0.0451(4) 0.0012(3) 0.0120(3) 0.0069(3)
P1 0.0266(3) 0.0206(3) 0.0289(4) 0.0093(3) 0.0108(3) 0.0101(3)
P2 0.0257(3) 0.0207(3) 0.0239(3) 0.0081(3) 0.0081(3) 0.0101(3)
P3 0.0305(4) 0.0322(4) 0.0424(4) 0.0216(3) 0.0173(3) 0.0202(3)
P4 0.0297(4) 0.0307(4) 0.0386(4) 0.0189(3) 0.0132(3) 0.0185(3)
P5 0.0255(3) 0.0252(3) 0.0237(4) 0.0039(3) 0.0098(3) -0.0004(3)
P6 0.0240(3) 0.0216(3) 0.0284(4) 0.0044(3) 0.0048(3) 0.0065(3)
P7 0.0321(4) 0.0193(3) 0.0298(4) 0.0032(3) 0.0127(3) 0.0043(3)
P8 0.0214(3) 0.0213(3) 0.0264(4) 0.0022(3) 0.0056(3) 0.0052(3)
P9 0.0245(3) 0.0199(3) 0.0261(3) 0.0085(3) 0.0084(3) 0.0081(3)
P10 0.0311(4) 0.0194(3) 0.0280(4) 0.0108(3) 0.0063(3) 0.0081(3)
P11 0.0265(3) 0.0269(3) 0.0239(3) 0.0035(3) 0.0019(3) 0.0124(3)
P12 0.0330(4) 0.0263(3) 0.0249(4) 0.0015(3) 0.0027(3) 0.0137(3)
N1 0.0502(15) 0.0341(12) 0.0374(14) 0.0144(11) 0.0217(12) 0.0264(12)
N2 0.0416(13) 0.0259(11) 0.0273(12) 0.0131(9) 0.0123(10) 0.0172(10)
N3 0.0257(11) 0.0262(11) 0.0270(12) 0.0105(9) 0.0092(9) 0.0119(9)
N4 0.0430(14) 0.0378(13) 0.0623(17) 0.0345(13) 0.0315(13) 0.0283(12)
N5 0.0676(18) 0.0447(15) 0.0550(17) 0.0239(13) 0.0308(15) 0.0405(15)
N6 0.0249(11) 0.0316(11) 0.0256(11) 0.0144(9) 0.0070(9) 0.0143(10)
N7 0.0443(15) 0.0322(13) 0.0321(14) 0.0043(11) 0.0139(12) -0.0109(12)
N8 0.0457(15) 0.0230(11) 0.0279(13) -0.0006(10) 0.0076(11) 0.0041(11)
N9 0.0225(11) 0.0241(10) 0.0215(11) 0.0071(9) 0.0051(9) 0.0084(9)
N10 0.0491(16) 0.0255(12) 0.0379(15) 0.0043(11) 0.0169(12) -0.0030(11)
N11 0.0239(11) 0.0280(11) 0.0271(12) -0.0038(9) 0.0051(10) 0.0018(10)
N12 0.0208(11) 0.0263(11) 0.0240(11) 0.0082(9) 0.0037(9) 0.0075(9)
N13 0.0342(12) 0.0160(10) 0.0301(12) 0.0082(9) 0.0063(10) 0.0079(9)
N14 0.0319(13) 0.0211(11) 0.0496(15) 0.0132(11) 0.0028(11) 0.0056(10)
N15 0.0274(11) 0.0205(10) 0.0243(11) 0.0073(9) 0.0056(9) 0.0092(9)
N16 0.0345(12) 0.0220(10) 0.0242(12) 0.0034(9) 0.0020(10) 0.0118(10)
N17 0.0434(15) 0.0309(13) 0.0484(16) -0.0007(11) -0.0026(12) 0.0215(12)
N18 0.0239(11) 0.0231(10) 0.0277(12) 0.0088(9) 0.0036(9) 0.0081(9)
C1 0.0332(15) 0.0286(14) 0.0380(16) 0.0129(12) 0.0073(13) 0.0163(12)
C2 0.0355(15) 0.0250(13) 0.0404(17) 0.0123(12) 0.0171(13) 0.0086(12)
C3 0.0301(14) 0.0223(12) 0.0294(14) 0.0072(11) 0.0072(12) 0.0074(11)
C4 0.0254(13) 0.0322(14) 0.0311(15) 0.0103(12) 0.0096(12) 0.0142(12)
C5 0.0372(16) 0.0251(13) 0.0276(15) 0.0024(11) 0.0094(12) 0.0087(12)
C6 0.0315(15) 0.0326(14) 0.0256(14) 0.0072(12) 0.0046(12) 0.0103(12)
C7 0.0443(17) 0.0332(14) 0.0288(15) 0.0147(12) 0.0147(13) 0.0196(13)
C8 0.0391(16) 0.0296(14) 0.0302(15) 0.0146(12) 0.0152(13) 0.0141(13)
C9 0.0306(15) 0.0394(16) 0.0477(19) 0.0125(14) 0.0057(14) 0.0102(14)
C10 0.0481(19) 0.0454(17) 0.0372(17) 0.0201(14) 0.0054(15) 0.0212(15)
C11 0.0513(19) 0.0261(14) 0.066(2) 0.0222(15) 0.0283(17) 0.0149(14)
C12 0.0361(17) 0.0411(17) 0.058(2) 0.0151(16) 0.0109(16) 0.0025(15)
C13 0.0309(16) 0.0514(19) 0.0367(17) 0.0064(15) 0.0080(14) 0.0063(15)
C14 0.0437(18) 0.0352(15) 0.0286(16) 0.0008(13) 0.0121(14) 0.0059(14)
C15 0.0295(16) 0.0449(17) 0.0439(18) 0.0035(14) 0.0058(14) 0.0102(14)
C16 0.0380(17) 0.0471(18) 0.055(2) 0.0212(16) 0.0164(15) 0.0262(15)
C17 0.0387(17) 0.0398(17) 0.053(2) 0.0090(15) 0.0110(15) 0.0194(15)
C18 0.0342(16) 0.0460(17) 0.0520(19) 0.0293(15) 0.0235(14) 0.0263(14)
C19 0.0390(17) 0.0418(16) 0.0456(18) 0.0199(14) 0.0068(14) 0.0264(14)
C20 0.0380(16) 0.0374(15) 0.0539(19) 0.0272(15) 0.0182(15) 0.0208(14)
C21 0.0378(16) 0.0437(17) 0.057(2) 0.0370(15) 0.0256(15) 0.0242(14)
C22 0.0466(18) 0.0534(18) 0.0347(16) 0.0311(14) 0.0197(14) 0.0320(16)
C23 0.0389(17) 0.0321(15) 0.0332(16) 0.0025(12) 0.0097(13) 0.0106(13)
C24 0.0434(18) 0.0404(16) 0.0274(15) 0.0075(13) -0.0001(13) 0.0137(14)
C25 0.0363(19) 0.070(3) 0.075(3) 0.005(2) 0.0050(19) 0.0167(19)
C26 0.055(2) 0.079(3) 0.052(2) 0.011(2) 0.0125(19) 0.016(2)
C27 0.0481(19) 0.0500(19) 0.083(3) 0.0356(19) 0.0300(19) 0.0338(17)
C28 0.0350(17) 0.067(2) 0.062(2) 0.0271(19) 0.0172(17) 0.0242(17)
C29 0.056(2) 0.060(2) 0.045(2) 0.0229(17) 0.0072(16) 0.0330(18)
C30 0.0298(16) 0.057(2) 0.069(2) 0.0194(18) 0.0076(16) 0.0215(16)
C31 0.0376(18) 0.0467(19) 0.081(3) 0.0326(19) 0.0114(18) 0.0091(16)
C32 0.057(2) 0.0413(18) 0.089(3) 0.0398(19) 0.030(2) 0.0270(17)
C33 0.0414(17) 0.0306(14) 0.0371(17) 0.0068(13) 0.0232(14) 0.0068(13)
C34 0.0331(16) 0.0386(16) 0.0293(16) 0.0088(13) -0.0001(13) -0.0015(13)
C35 0.0229(14) 0.0313(14) 0.0414(17) 0.0016(13) 0.0045(13) 0.0043(12)
C36 0.0438(18) 0.0350(15) 0.0460(18) 0.0173(14) 0.0121(15) 0.0196(14)
C37 0.0369(16) 0.0253(13) 0.0386(16) 0.0120(12) 0.0170(13) 0.0083(12)
C38 0.0431(17) 0.0278(14) 0.0356(16) 0.0150(12) 0.0075(13) 0.0168(13)
C39 0.0482(18) 0.0335(15) 0.0308(16) 0.0030(13) 0.0151(14) 0.0116(14)
C40 0.0453(17) 0.0351(15) 0.0222(14) 0.0089(12) 0.0045(13) 0.0120(14)
C41 0.060(2) 0.0509(19) 0.063(2) 0.0261(17) 0.0398(19) 0.0290(18)
C42 0.065(2) 0.0419(18) 0.049(2) -0.0053(16) 0.0297(19) 0.0073(17)
C43 0.0322(17) 0.056(2) 0.053(2) 0.0207(17) 0.0070(15) 0.0123(16)
C44 0.048(2) 0.067(2) 0.042(2) 0.0254(18) 0.0050(16) 0.0104(18)
C45 0.0303(17) 0.056(2) 0.085(3) 0.0132(19) 0.0026(18) 0.0213(16)
C46 0.0302(17) 0.0433(18) 0.063(2) -0.0026(17) -0.0043(16) -0.0020(15)
C47 0.053(2) 0.083(3) 0.066(2) 0.041(2) 0.0225(19) 0.045(2)
C48 0.069(2) 0.055(2) 0.085(3) 0.048(2) 0.033(2) 0.029(2)
C49 0.0365(16) 0.0292(14) 0.0367(17) 0.0046(13) 0.0025(13) 0.0017(13)
C50 0.0528(19) 0.0263(14) 0.0457(18) 0.0121(13) 0.0329(16) 0.0145(14)
C51 0.0375(16) 0.0249(13) 0.0397(17) 0.0053(12) 0.0034(13) 0.0107(13)
C52 0.0200(13) 0.0316(14) 0.0414(17) 0.0036(13) 0.0080(12) 0.0043(12)
C53 0.0378(16) 0.0242(13) 0.0440(17) 0.0164(12) 0.0154(14) 0.0129(12)
C54 0.0412(17) 0.0322(15) 0.0382(17) 0.0159(13) 0.0064(14) 0.0174(13)
C55 0.0273(14) 0.0372(15) 0.0248(14) 0.0035(12) 0.0089(12) 0.0095(12)
C56 0.0325(15) 0.0373(15) 0.0221(14) 0.0089(12) 0.0041(12) 0.0057(13)
C57 0.0328(17) 0.0488(19) 0.058(2) 0.0155(17) 0.0025(16) 0.0105(15)
C58 0.055(2) 0.060(2) 0.048(2) 0.0232(18) 0.0085(17) 0.0116(18)
C59 0.084(3) 0.0284(16) 0.064(2) 0.0019(16) 0.045(2) 0.0150(18)
C60 0.061(2) 0.057(2) 0.075(3) 0.0345(19) 0.043(2) 0.0370(19)
C61 0.043(2) 0.055(2) 0.080(3) 0.024(2) -0.0033(19) 0.0225(18)
C62 0.090(3) 0.048(2) 0.047(2) 0.0228(17) 0.017(2) 0.031(2)
C63 0.0276(16) 0.053(2) 0.078(3) 0.0142(18) 0.0058(17) 0.0178(15)
C64 0.0258(15) 0.0376(16) 0.051(2) -0.0020(14) 0.0072(14) -0.0002(13)
C65 0.0236(14) 0.0288(14) 0.0553(19) 0.0149(13) 0.0130(13) 0.0077(12)
C66 0.0422(17) 0.0303(14) 0.0254(14) 0.0063(12) 0.0081(13) 0.0134(13)
C67 0.0406(17) 0.0320(15) 0.0391(17) 0.0080(13) 0.0119(14) 0.0167(13)
C68 0.0479(18) 0.0281(14) 0.0347(16) 0.0177(12) 0.0071(14) 0.0125(13)
C69 0.0470(17) 0.0257(13) 0.0301(15) 0.0129(12) 0.0060(13) 0.0165(13)
C70 0.0333(15) 0.0257(13) 0.0317(15) 0.0083(11) -0.0006(12) 0.0150(12)
C71 0.0305(15) 0.0288(14) 0.0342(16) 0.0123(12) 0.0036(12) 0.0046(12)
C72 0.0252(14) 0.0314(14) 0.0398(16) 0.0117(12) 0.0095(12) 0.0108(12)
C73 0.0457(19) 0.052(2) 0.070(2) 0.0277(18) 0.0389(18) 0.0209(16)
C74 0.0318(17) 0.0337(17) 0.090(3) 0.0179(18) 0.0140(18) 0.0014(14)
C75 0.063(2) 0.061(2) 0.0282(17) 0.0112(15) 0.0007(16) 0.0267(19)
C76 0.058(2) 0.057(2) 0.0381(18) 0.0250(15) 0.0281(16) 0.0307(17)
C77 0.066(2) 0.069(2) 0.045(2) 0.0224(18) 0.0284(18) 0.031(2)
C78 0.063(2) 0.093(3) 0.066(3) 0.008(2) 0.014(2) 0.058(2)
C79 0.081(3) 0.0344(17) 0.054(2) 0.0287(16) 0.004(2) 0.0068(18)
C80 0.068(2) 0.058(2) 0.0387(19) 0.0278(16) 0.0224(17) 0.0215(19)
C81 0.0282(16) 0.0507(19) 0.058(2) -0.0076(17) 0.0057(15) 0.0106(15)
C82 0.071(2) 0.0374(16) 0.0372(18) 0.0147(14) -0.0011(16) 0.0282(17)
C83 0.0415(18) 0.0292(15) 0.057(2) 0.0130(14) 0.0061(16) 0.0125(14)
C84 0.0492(19) 0.0482(18) 0.0280(16) -0.0038(14) 0.0001(14) 0.0266(16)
C85 0.0467(18) 0.0305(14) 0.0265(15) 0.0013(12) -0.0078(13) 0.0164(14)
C86 0.0261(14) 0.0280(14) 0.0415(17) 0.0053(12) -0.0078(13) 0.0085(12)
C87 0.0357(16) 0.0470(17) 0.0403(17) 0.0096(14) 0.0086(14) 0.0233(15)
C88 0.0278(15) 0.0399(16) 0.0414(17) 0.0112(13) 0.0112(13) 0.0143(13)
C89 0.063(3) 0.055(2) 0.100(3) 0.009(2) 0.053(3) 0.009(2)
C90 0.050(2) 0.070(2) 0.069(3) -0.009(2) 0.0058(19) 0.038(2)
C91 0.104(3) 0.068(3) 0.051(2) 0.024(2) -0.008(2) 0.040(2)
C92 0.077(3) 0.053(2) 0.045(2) 0.0238(17) 0.0268(19) 0.020(2)
C93 0.044(2) 0.047(2) 0.097(3) 0.026(2) 0.000(2) 0.0015(17)
C94 0.060(2) 0.055(2) 0.063(2) 0.0348(19) 0.0244(19) 0.0198(18)
C95 0.069(2) 0.084(3) 0.0336(19) 0.0203(18) 0.0195(18) 0.035(2)
C96 0.091(3) 0.074(3) 0.0353(19) -0.0160(18) -0.0012(19) 0.051(2)

loop_
_atom_type_symbol
_atom_type_description
_atom_type_scat_dispersion_real
_atom_type_scat_dispersion_imag
_atom_type_scat_source
C C 0.0033 0.0016 'International Tables Vol C Tables 4.2.6.8 and 6.1.1.4'
H H 0.0000 0.0000 'International Tables Vol C Tables 4.2.6.8 and 6.1.1.4'
N N 0.0061 0.0033 'International Tables Vol C Tables 4.2.6.8 and 6.1.1.4'
P P 0.1023 0.0942 'International Tables Vol C Tables 4.2.6.8 and 6.1.1.4'
Cl Cl 0.1484 0.1585 'International Tables Vol C Tables 4.2.6.8 and 6.1.1.4'
Ni Ni 0.3393 1.1124 'International Tables Vol C Tables 4.2.6.8 and 6.1.1.4'

loop_
_geom_angle_atom_site_label_1
_geom_angle_atom_site_label_2
_geom_angle_atom_site_label_3
_geom_angle
N3 Ni1 Cl1 177.16(6)
N3 Ni1 P2 97.31(6)
Cl1 Ni1 P2 85.29(3)
N3 Ni1 P1 90.53(6)
Cl1 Ni1 P1 86.91(3)
P2 Ni1 P1 171.90(3)
N6 Ni2 Cl2 171.65(7)
N6 Ni2 P4 92.56(6)
Cl2 Ni2 P4 86.29(3)
N6 Ni2 P3 99.02(6)
Cl2 Ni2 P3 83.69(3)
P4 Ni2 P3 164.60(3)
N9 Ni3 Cl3 175.00(7)
N9 Ni3 P6 97.16(6)
Cl3 Ni3 P6 83.69(3)
N9 Ni3 P5 94.81(6)
Cl3 Ni3 P5 84.84(3)
P6 Ni3 P5 166.92(3)
N12 Ni4 Cl4 172.70(7)
N12 Ni4 P7 93.00(6)
Cl4 Ni4 P7 85.60(3)
N12 Ni4 P8 99.13(6)
Cl4 Ni4 P8 83.37(3)
P7 Ni4 P8 165.38(3)
N15 Ni5 Cl5 177.17(7)
N15 Ni5 P9 96.77(6)
Cl5 Ni5 P9 85.53(3)
N15 Ni5 P10 92.70(6)
Cl5 Ni5 P10 85.11(3)
P9 Ni5 P10 170.03(3)
N18 Ni6 Cl6 176.80(6)
N18 Ni6 P11 96.91(6)
Cl6 Ni6 P11 86.21(3)
N18 Ni6 P12 91.18(6)
Cl6 Ni6 P12 85.70(3)
P11 Ni6 P12 171.91(3)
N1 P1 C2 106.54(12)
N1 P1 C1 102.94(13)
C2 P1 C1 104.81(13)
N1 P1 Ni1 112.98(9)
C2 P1 Ni1 114.94(9)
C1 P1 Ni1 113.54(9)
N2 P2 C3 102.47(11)
N2 P2 C4 104.47(12)
C3 P2 C4 107.08(12)
N2 P2 Ni1 113.46(8)
C3 P2 Ni1 115.84(9)
C4 P2 Ni1 112.42(8)
N4 P3 C18 104.61(12)
N4 P3 C17 103.83(14)
C18 P3 C17 105.25(14)
N4 P3 Ni2 111.99(9)
C18 P3 Ni2 114.01(10)
C17 P3 Ni2 116.00(10)
N5 P4 C20 104.73(14)
N5 P4 C19 103.72(14)
C20 P4 C19 105.59(14)
N5 P4 Ni2 115.10(9)
C20 P4 Ni2 116.75(9)
C19 P4 Ni2 109.77(10)
N7 P5 C33 105.11(13)
N7 P5 C34 101.78(14)
C33 P5 C34 106.47(14)
N7 P5 Ni3 114.39(9)
C33 P5 Ni3 114.84(10)
C34 P5 Ni3 113.05(10)
N8 P6 C35 105.74(13)
N8 P6 C36 102.20(13)
C35 P6 C36 105.56(14)
N8 P6 Ni3 113.39(9)
C35 P6 Ni3 112.65(9)
C36 P6 Ni3 116.18(10)
N10 P7 C50 104.87(13)
N10 P7 C49 103.22(14)
C50 P7 C49 106.77(15)
N10 P7 Ni4 114.72(9)
C50 P7 Ni4 116.47(10)
C49 P7 Ni4 109.70(10)
N11 P8 C52 104.68(12)
N11 P8 C51 103.47(13)
C52 P8 C51 105.18(13)
N11 P8 Ni4 111.94(8)
C52 P8 Ni4 113.57(9)
C51 P8 Ni4 116.80(9)
N13 P9 C66 102.68(12)
N13 P9 C65 103.85(12)
C66 P9 C65 106.60(14)
N13 P9 Ni5 113.95(8)
C66 P9 Ni5 113.88(9)
C65 P9 Ni5 114.67(9)
N14 P10 C68 103.87(13)
N14 P10 C67 103.33(13)
C68 P10 C67 106.25(13)
N14 P10 Ni5 114.72(8)
C68 P10 Ni5 111.18(9)
C67 P10 Ni5 116.35(10)
N16 P11 C81 104.17(13)
N16 P11 C82 102.07(13)
C81 P11 C82 105.50(17)
N16 P11 Ni6 114.01(8)
C81 P11 Ni6 115.90(11)
C82 P11 Ni6 113.74(11)
N17 P12 C83 101.60(14)
N17 P12 C84 106.64(14)
C83 P12 C84 106.47(15)
N17 P12 Ni6 114.10(9)
C83 P12 Ni6 114.82(11)
C84 P12 Ni6 112.27(10)
C5 N1 P1 127.51(18)
C5 N1 H1A 116.2
P1 N1 H1A 116.2
C7 N2 P2 121.57(17)
C7 N2 H2A 119.2
P2 N2 H2A 119.2
C6 N3 C8 111.0(2)
C6 N3 Ni1 107.76(16)
C8 N3 Ni1 121.60(16)
C6 N3 H3B 105.0
C8 N3 H3B 105.0
Ni1 N3 H3B 105.0
C21 N4 P3 120.63(18)
C21 N4 H4A 119.7
P3 N4 H4A 119.7
C23 N5 P4 126.61(19)
C23 N5 H5A 116.7
P4 N5 H5A 116.7
C22 N6 C24 107.0(2)
C22 N6 Ni2 118.28(16)
C24 N6 Ni2 111.64(17)
C22 N6 H6C 106.4
C24 N6 H6C 106.4
Ni2 N6 H6C 106.4
C37 N7 P5 126.03(19)
C37 N7 H7A 117.0
P5 N7 H7A 117.0
C39 N8 P6 123.68(18)
C39 N8 H8A 118.2
P6 N8 H8A 118.2
C40 N9 C38 105.68(19)
C40 N9 Ni3 117.14(16)
C38 N9 Ni3 113.45(16)
C40 N9 H9D 106.6
C38 N9 H9D 106.6
Ni3 N9 H9D 106.6
C53 N10 P7 126.68(19)
C53 N10 H10A 116.7
P7 N10 H10A 116.7
C55 N11 P8 120.62(17)
C55 N11 H11A 119.7
P8 N11 H11A 119.7
C56 N12 C54 107.3(2)
C56 N12 Ni4 118.19(16)
C54 N12 Ni4 111.77(16)
C56 N12 H12D 106.3
C54 N12 H12D 106.3
Ni4 N12 H12D 106.3
C69 N13 P9 117.09(16)
C69 N13 H13A 121.5
P9 N13 H13A 121.5
C71 N14 P10 125.05(18)
C71 N14 H14A 117.5
P10 N14 H14A 117.5
C70 N15 C72 106.92(19)
C70 N15 Ni5 121.31(16)
C72 N15 Ni5 113.54(16)
C70 N15 H15D 104.5
C72 N15 H15D 104.5
Ni5 N15 H15D 104.5
C85 N16 P11 117.05(17)
C85 N16 H16A 121.5
P11 N16 H16A 121.5
C87 N17 P12 127.74(19)
C87 N17 H17A 116.1
P12 N17 H17A 116.1
C86 N18 C88 108.2(2)
C86 N18 Ni6 121.05(16)
C88 N18 Ni6 112.13(16)
C86 N18 H18B 104.6
C88 N18 H18B 104.6
Ni6 N18 H18B 104.6
C10 C1 C9 111.4(2)
C10 C1 P1 114.3(2)
C9 C1 P1 108.32(19)
C10 C1 H1B 107.5
C9 C1 H1B 107.5
P1 C1 H1B 107.5
C12 C2 C11 111.4(2)
C12 C2 P1 109.2(2)
C11 C2 P1 112.1(2)
C12 C2 H2B 108.0
C11 C2 H2B 108.0
P1 C2 H2B 108.0
C14 C3 C13 110.8(2)
C14 C3 P2 115.65(18)
C13 C3 P2 109.49(19)
C14 C3 H3A 106.8
C13 C3 H3A 106.8
P2 C3 H3A 106.8
C15 C4 C16 111.4(2)
C15 C4 P2 107.93(18)
C16 C4 P2 111.99(19)
C15 C4 H4B 108.5
C16 C4 H4B 108.5
P2 C4 H4B 108.5
N1 C5 C6 114.2(2)
N1 C5 H5B 108.7
C6 C5 H5B 108.7
N1 C5 H5C 108.7
C6 C5 H5C 108.7
H5B C5 H5C 107.6
N3 C6 C5 111.4(2)
N3 C6 H6A 109.4
C5 C6 H6A 109.4
N3 C6 H6B 109.4
C5 C6 H6B 109.4
H6A C6 H6B 108.0
N2 C7 C8 112.5(2)
N2 C7 H7B 109.1
C8 C7 H7B 109.1
N2 C7 H7C 109.1
C8 C7 H7C 109.1
H7B C7 H7C 107.8
C7 C8 N3 114.0(2)
C7 C8 H8B 108.8
N3 C8 H8B 108.8
C7 C8 H8C 108.8
N3 C8 H8C 108.8
H8B C8 H8C 107.6
C1 C9 H9A 109.5
C1 C9 H9B 109.5
H9A C9 H9B 109.5
C1 C9 H9C 109.5
H9A C9 H9C 109.5
H9B C9 H9C 109.5
C1 C10 H10B 109.5
C1 C10 H10C 109.5
H10B C10 H10C 109.5
C1 C10 H10D 109.5
H10B C10 H10D 109.5
H10C C10 H10D 109.5
C2 C11 H11B 109.5
C2 C11 H11C 109.5
H11B C11 H11C 109.5
C2 C11 H11D 109.5
H11B C11 H11D 109.5
H11C C11 H11D 109.5
C2 C12 H12A 109.5
C2 C12 H12B 109.5
H12A C12 H12B 109.5
C2 C12 H12C 109.5
H12A C12 H12C 109.5
H12B C12 H12C 109.5
C3 C13 H13B 109.5
C3 C13 H13C 109.5
H13B C13 H13C 109.5
C3 C13 H13D 109.5
H13B C13 H13D 109.5
H13C C13 H13D 109.5
C3 C14 H14B 109.5
C3 C14 H14C 109.5
H14B C14 H14C 109.5
C3 C14 H14D 109.5
H14B C14 H14D 109.5
H14C C14 H14D 109.5
C4 C15 H15A 109.5
C4 C15 H15B 109.5
H15A C15 H15B 109.5
C4 C15 H15C 109.5
H15A C15 H15C 109.5
H15B C15 H15C 109.5
C4 C16 H16B 109.5
C4 C16 H16C 109.5
H16B C16 H16C 109.5
C4 C16 H16D 109.5
H16B C16 H16D 109.5
H16C C16 H16D 109.5
C26 C17 C25 111.0(3)
C26 C17 P3 117.7(2)
C25 C17 P3 109.6(2)
C26 C17 H17B 105.9
C25 C17 H17B 105.9
P3 C17 H17B 105.9
C28 C18 C27 111.6(3)
C28 C18 P3 109.2(2)
C27 C18 P3 113.4(2)
C28 C18 H18A 107.5
C27 C18 H18A 107.5
P3 C18 H18A 107.5
C29 C19 C30 111.4(3)
C29 C19 P4 114.6(2)
C30 C19 P4 109.0(2)
C29 C19 H19A 107.1
C30 C19 H19A 107.1
P4 C19 H19A 107.1
C31 C20 C32 110.9(3)
C31 C20 P4 108.7(2)
C32 C20 P4 112.7(2)
C31 C20 H20A 108.1
C32 C20 H20A 108.1
P4 C20 H20A 108.1
N4 C21 C22 112.8(2)
N4 C21 H21A 109.0
C22 C21 H21A 109.0
N4 C21 H21B 109.0
C22 C21 H21B 109.0
H21A C21 H21B 107.8
N6 C22 C21 113.5(2)
N6 C22 H22A 108.9
C21 C22 H22A 108.9
N6 C22 H22B 108.9
C21 C22 H22B 108.9
H22A C22 H22B 107.7
N5 C23 C24 113.8(2)
N5 C23 H23A 108.8
C24 C23 H23A 108.8
N5 C23 H23B 108.8
C24 C23 H23B 108.8
H23A C23 H23B 107.7
N6 C24 C23 113.5(2)
N6 C24 H24A 108.9
C23 C24 H24A 108.9
N6 C24 H24B 108.9
C23 C24 H24B 108.9
H24A C24 H24B 107.7
C17 C25 H25A 109.5
C17 C25 H25B 109.5
H25A C25 H25B 109.5
C17 C25 H25C 109.5
H25A C25 H25C 109.5
H25B C25 H25C 109.5
C17 C26 H26A 109.5
C17 C26 H26B 109.5
H26A C26 H26B 109.5
C17 C26 H26C 109.5
H26A C26 H26C 109.5
H26B C26 H26C 109.5
C18 C27 H27A 109.5
C18 C27 H27B 109.5
H27A C27 H27B 109.5
C18 C27 H27C 109.5
H27A C27 H27C 109.5
H27B C27 H27C 109.5
C18 C28 H28A 109.5
C18 C28 H28B 109.5
H28A C28 H28B 109.5
C18 C28 H28C 109.5
H28A C28 H28C 109.5
H28B C28 H28C 109.5
C19 C29 H29A 109.5
C19 C29 H29B 109.5
H29A C29 H29B 109.5
C19 C29 H29C 109.5
H29A C29 H29C 109.5
H29B C29 H29C 109.5
C19 C30 H30A 109.5
C19 C30 H30B 109.5
H30A C30 H30B 109.5
C19 C30 H30C 109.5
H30A C30 H30C 109.5
H30B C30 H30C 109.5
C20 C31 H31A 109.5
C20 C31 H31B 109.5
H31A C31 H31B 109.5
C20 C31 H31C 109.5
H31A C31 H31C 109.5
H31B C31 H31C 109.5
C20 C32 H32A 109.5
C20 C32 H32B 109.5
H32A C32 H32B 109.5
C20 C32 H32C 109.5
H32A C32 H32C 109.5
H32B C32 H32C 109.5
C41 C33 C42 111.1(3)
C41 C33 P5 108.9(2)
C42 C33 P5 112.6(2)
C41 C33 H33A 108.0
C42 C33 H33A 108.0
P5 C33 H33A 108.0
C43 C34 C44 111.5(3)
C43 C34 P5 108.9(2)
C44 C34 P5 116.5(2)
C43 C34 H34A 106.5
C44 C34 H34A 106.5
P5 C34 H34A 106.5
C45 C35 C46 110.7(3)
C45 C35 P6 109.9(2)
C46 C35 P6 112.2(2)
C45 C35 H35A 107.9
C46 C35 H35A 107.9
P6 C35 H35A 107.9
C48 C36 C47 110.1(3)
C48 C36 P6 117.5(2)
C47 C36 P6 109.2(2)
C48 C36 H36A 106.5
C47 C36 H36A 106.5
P6 C36 H36A 106.5
N7 C37 C38 115.0(2)
N7 C37 H37A 108.5
C38 C37 H37A 108.5
N7 C37 H37B 108.5
C38 C37 H37B 108.5
H37A C37 H37B 107.5
N9 C38 C37 114.9(2)
N9 C38 H38A 108.6
C37 C38 H38A 108.6
N9 C38 H38B 108.6
C37 C38 H38B 108.6
H38A C38 H38B 107.5
N8 C39 C40 113.6(2)
N8 C39 H39A 108.8
C40 C39 H39A 108.8
N8 C39 H39B 108.8
C40 C39 H39B 108.8
H39A C39 H39B 107.7
C39 C40 N9 114.4(2)
C39 C40 H40A 108.7
N9 C40 H40A 108.7
C39 C40 H40B 108.7
N9 C40 H40B 108.7
H40A C40 H40B 107.6
C33 C41 H41A 109.5
C33 C41 H41B 109.5
H41A C41 H41B 109.5
C33 C41 H41C 109.5
H41A C41 H41C 109.5
H41B C41 H41C 109.5
C33 C42 H42A 109.5
C33 C42 H42B 109.5
H42A C42 H42B 109.5
C33 C42 H42C 109.5
H42A C42 H42C 109.5
H42B C42 H42C 109.5
C34 C43 H43A 109.5
C34 C43 H43B 109.5
H43A C43 H43B 109.5
C34 C43 H43C 109.5
H43A C43 H43C 109.5
H43B C43 H43C 109.5
C34 C44 H44A 109.5
C34 C44 H44B 109.5
H44A C44 H44B 109.5
C34 C44 H44C 109.5
H44A C44 H44C 109.5
H44B C44 H44C 109.5
C35 C45 H45A 109.5
C35 C45 H45B 109.5
H45A C45 H45B 109.5
C35 C45 H45C 109.5
H45A C45 H45C 109.5
H45B C45 H45C 109.5
C35 C46 H46A 109.5
C35 C46 H46B 109.5
H46A C46 H46B 109.5
C35 C46 H46C 109.5
H46A C46 H46C 109.5
H46B C46 H46C 109.5
C36 C47 H47A 109.5
C36 C47 H47B 109.5
H47A C47 H47B 109.5
C36 C47 H47C 109.5
H47A C47 H47C 109.5
H47B C47 H47C 109.5
C36 C48 H48A 109.5
C36 C48 H48B 109.5
H48A C48 H48B 109.5
C36 C48 H48C 109.5
H48A C48 H48C 109.5
H48B C48 H48C 109.5
C58 C49 C57 111.2(3)
C58 C49 P7 115.4(2)
C57 C49 P7 108.7(2)
C58 C49 H49A 107.0
C57 C49 H49A 107.0
P7 C49 H49A 107.0
C60 C50 C59 112.2(3)
C60 C50 P7 108.6(2)
C59 C50 P7 112.4(2)
C60 C50 H50A 107.8
C59 C50 H50A 107.8
P7 C50 H50A 107.8
C61 C51 C62 110.9(3)
C61 C51 P8 109.8(2)
C62 C51 P8 117.6(2)
C61 C51 H51A 105.9
C62 C51 H51A 105.9
P8 C51 H51A 105.9
C63 C52 C64 111.3(3)
C63 C52 P8 109.3(2)
C64 C52 P8 112.76(19)
C63 C52 H52A 107.8
C64 C52 H52A 107.8
P8 C52 H52A 107.8
N10 C53 C54 114.1(2)
N10 C53 H53A 108.7
C54 C53 H53A 108.7
N10 C53 H53B 108.7
C54 C53 H53B 108.7
H53A C53 H53B 107.6
C53 C54 N12 113.3(2)
C53 C54 H54A 108.9
N12 C54 H54A 108.9
C53 C54 H54B 108.9
N12 C54 H54B 108.9
H54A C54 H54B 107.7
N11 C55 C56 112.8(2)
N11 C55 H55A 109.0
C56 C55 H55A 109.0
N11 C55 H55B 109.0
C56 C55 H55B 109.0
H55A C55 H55B 107.8
N12 C56 C55 113.2(2)
N12 C56 H56A 108.9
C55 C56 H56A 108.9
N12 C56 H56B 108.9
C55 C56 H56B 108.9
H56A C56 H56B 107.7
C49 C57 H57A 109.5
C49 C57 H57B 109.5
H57A C57 H57B 109.5
C49 C57 H57C 109.5
H57A C57 H57C 109.5
H57B C57 H57C 109.5
C49 C58 H58A 109.5
C49 C58 H58B 109.5
H58A C58 H58B 109.5
C49 C58 H58C 109.5
H58A C58 H58C 109.5
H58B C58 H58C 109.5
C50 C59 H59A 109.5
C50 C59 H59B 109.5
H59A C59 H59B 109.5
C50 C59 H59C 109.5
H59A C59 H59C 109.5
H59B C59 H59C 109.5
C50 C60 H60A 109.5
C50 C60 H60B 109.5
H60A C60 H60B 109.5
C50 C60 H60C 109.5
H60A C60 H60C 109.5
H60B C60 H60C 109.5
C51 C61 H61A 109.5
C51 C61 H61B 109.5
H61A C61 H61B 109.5
C51 C61 H61C 109.5
H61A C61 H61C 109.5
H61B C61 H61C 109.5
C51 C62 H62A 109.5
C51 C62 H62B 109.5
H62A C62 H62B 109.5
C51 C62 H62C 109.5
H62A C62 H62C 109.5
H62B C62 H62C 109.5
C52 C63 H63A 109.5
C52 C63 H63B 109.5
H63A C63 H63B 109.5
C52 C63 H63C 109.5
H63A C63 H63C 109.5
H63B C63 H63C 109.5
C52 C64 H64A 109.5
C52 C64 H64B 109.5
H64A C64 H64B 109.5
C52 C64 H64C 109.5
H64A C64 H64C 109.5
H64B C64 H64C 109.5
C73 C65 C74 111.7(3)
C73 C65 P9 107.5(2)
C74 C65 P9 112.5(2)
C73 C65 H65A 108.3
C74 C65 H65A 108.3
P9 C65 H65A 108.3
C75 C66 C76 111.1(3)
C75 C66 P9 113.4(2)
C76 C66 P9 110.0(2)
C75 C66 H66A 107.4
C76 C66 H66A 107.4
P9 C66 H66A 107.4
C78 C67 C77 112.1(3)
C78 C67 P10 116.4(2)
C77 C67 P10 108.3(2)
C78 C67 H67A 106.5
C77 C67 H67A 106.5
P10 C67 H67A 106.5
C79 C68 C80 111.1(3)
C79 C68 P10 112.5(2)
C80 C68 P10 108.6(2)
C79 C68 H68A 108.2
C80 C68 H68A 108.2
P10 C68 H68A 108.2
N13 C69 C70 112.5(2)
N13 C69 H69A 109.1
C70 C69 H69A 109.1
N13 C69 H69B 109.1
C70 C69 H69B 109.1
H69A C69 H69B 107.8
N15 C70 C69 113.1(2)
N15 C70 H70A 109.0
C69 C70 H70A 109.0
N15 C70 H70B 109.0
C69 C70 H70B 109.0
H70A C70 H70B 107.8
N14 C71 C72 113.6(2)
N14 C71 H71A 108.8
C72 C71 H71A 108.8
N14 C71 H71B 108.8
C72 C71 H71B 108.8
H71A C71 H71B 107.7
C71 C72 N15 112.5(2)
C71 C72 H72A 109.1
N15 C72 H72A 109.1
C71 C72 H72B 109.1
N15 C72 H72B 109.1
H72A C72 H72B 107.8
C65 C73 H73A 109.5
C65 C73 H73B 109.5
H73A C73 H73B 109.5
C65 C73 H73C 109.5
H73A C73 H73C 109.5
H73B C73 H73C 109.5
C65 C74 H74A 109.5
C65 C74 H74B 109.5
H74A C74 H74B 109.5
C65 C74 H74C 109.5
H74A C74 H74C 109.5
H74B C74 H74C 109.5
C66 C75 H75A 109.5
C66 C75 H75B 109.5
H75A C75 H75B 109.5
C66 C75 H75C 109.5
H75A C75 H75C 109.5
H75B C75 H75C 109.5
C66 C76 H76A 109.5
C66 C76 H76B 109.5
H76A C76 H76B 109.5
C66 C76 H76C 109.5
H76A C76 H76C 109.5
H76B C76 H76C 109.5
C67 C77 H77A 109.5
C67 C77 H77B 109.5
H77A C77 H77B 109.5
C67 C77 H77C 109.5
H77A C77 H77C 109.5
H77B C77 H77C 109.5
C67 C78 H78A 109.5
C67 C78 H78B 109.5
H78A C78 H78B 109.5
C67 C78 H78C 109.5
H78A C78 H78C 109.5
H78B C78 H78C 109.5
C68 C79 H79A 109.5
C68 C79 H79B 109.5
H79A C79 H79B 109.5
C68 C79 H79C 109.5
H79A C79 H79C 109.5
H79B C79 H79C 109.5
C68 C80 H80A 109.5
C68 C80 H80B 109.5
H80A C80 H80B 109.5
C68 C80 H80C 109.5
H80A C80 H80C 109.5
H80B C80 H80C 109.5
C89 C81 C90 111.5(3)
C89 C81 P11 107.9(3)
C90 C81 P11 112.8(2)
C89 C81 H81A 108.2
C90 C81 H81A 108.2
P11 C81 H81A 108.2
C91 C82 C92 111.4(3)
C91 C82 P11 114.1(3)
C92 C82 P11 109.7(2)
C91 C82 H82A 107.1
C92 C82 H82A 107.1
P11 C82 H82A 107.1
C93 C83 C94 110.6(3)
C93 C83 P12 116.4(2)
C94 C83 P12 109.0(2)
C93 C83 H83A 106.8
C94 C83 H83A 106.8
P12 C83 H83A 106.8
C95 C84 C96 111.2(3)
C95 C84 P12 109.2(2)
C96 C84 P12 111.9(2)
C95 C84 H84A 108.1
C96 C84 H84A 108.1
P12 C84 H84A 108.1
N16 C85 C86 112.8(2)
N16 C85 H85A 109.0
C86 C85 H85A 109.0
N16 C85 H85B 109.0
C86 C85 H85B 109.0
H85A C85 H85B 107.8
N18 C86 C85 113.3(2)
N18 C86 H86A 108.9
C85 C86 H86A 108.9
N18 C86 H86B 108.9
C85 C86 H86B 108.9
H86A C86 H86B 107.7
N17 C87 C88 113.8(2)
N17 C87 H87A 108.8
C88 C87 H87A 108.8
N17 C87 H87B 108.8
C88 C87 H87B 108.8
H87A C87 H87B 107.7
C87 C88 N18 112.8(2)
C87 C88 H88A 109.0
N18 C88 H88A 109.0
C87 C88 H88B 109.0
N18 C88 H88B 109.0
H88A C88 H88B 107.8
C81 C89 H89A 109.5
C81 C89 H89B 109.5
H89A C89 H89B 109.5
C81 C89 H89C 109.5
H89A C89 H89C 109.5
H89B C89 H89C 109.5
C81 C90 H90A 109.5
C81 C90 H90B 109.5
H90A C90 H90B 109.5
C81 C90 H90C 109.5
H90A C90 H90C 109.5
H90B C90 H90C 109.5
C82 C91 H91A 109.5
C82 C91 H91B 109.5
H91A C91 H91B 109.5
C82 C91 H91C 109.5
H91A C91 H91C 109.5
H91B C91 H91C 109.5
C82 C92 H92A 109.5
C82 C92 H92B 109.5
H92A C92 H92B 109.5
C82 C92 H92C 109.5
H92A C92 H92C 109.5
H92B C92 H92C 109.5
C83 C93 H93A 109.5
C83 C93 H93B 109.5
H93A C93 H93B 109.5
C83 C93 H93C 109.5
H93A C93 H93C 109.5
H93B C93 H93C 109.5
C83 C94 H94A 109.5
C83 C94 H94B 109.5
H94A C94 H94B 109.5
C83 C94 H94C 109.5
H94A C94 H94C 109.5
H94B C94 H94C 109.5
C84 C95 H95A 109.5
C84 C95 H95B 109.5
H95A C95 H95B 109.5
C84 C95 H95C 109.5
H95A C95 H95C 109.5
H95B C95 H95C 109.5
C84 C96 H96A 109.5
C84 C96 H96B 109.5
H96A C96 H96B 109.5
C84 C96 H96C 109.5
H96A C96 H96C 109.5
H96B C96 H96C 109.5

loop_
_geom_bond_atom_site_label_1
_geom_bond_atom_site_label_2
_geom_bond_distance
Ni1 N3 1.949(2)
Ni1 Cl1 2.1664(7)
Ni1 P2 2.2275(7)
Ni1 P1 2.2529(7)
Ni2 N6 1.953(2)
Ni2 Cl2 2.1586(8)
Ni2 P4 2.2396(7)
Ni2 P3 2.2457(7)
Ni3 N9 1.956(2)
Ni3 Cl3 2.1626(8)
Ni3 P6 2.2405(7)
Ni3 P5 2.2413(7)
Ni4 N12 1.954(2)
Ni4 Cl4 2.1545(8)
Ni4 P7 2.2377(7)
Ni4 P8 2.2449(7)
Ni5 N15 1.961(2)
Ni5 Cl5 2.1761(8)
Ni5 P9 2.2450(7)
Ni5 P10 2.2584(7)
Ni6 N18 1.953(2)
Ni6 Cl6 2.1722(8)
Ni6 P11 2.2448(7)
Ni6 P12 2.2512(7)
P1 N1 1.660(2)
P1 C2 1.843(3)
P1 C1 1.845(3)
P2 N2 1.657(2)
P2 C3 1.843(3)
P2 C4 1.844(3)
P3 N4 1.653(2)
P3 C18 1.830(3)
P3 C17 1.865(3)
P4 N5 1.646(3)
P4 C20 1.842(3)
P4 C19 1.846(3)
P5 N7 1.652(2)
P5 C33 1.839(3)
P5 C34 1.853(3)
P6 N8 1.656(2)
P6 C35 1.835(3)
P6 C36 1.845(3)
P7 N10 1.652(2)
P7 C50 1.844(3)
P7 C49 1.844(3)
P8 N11 1.652(2)
P8 C52 1.839(3)
P8 C51 1.855(3)
P9 N13 1.676(2)
P9 C66 1.838(3)
P9 C65 1.839(3)
P10 N14 1.662(2)
P10 C68 1.841(3)
P10 C67 1.842(3)
P11 N16 1.663(2)
P11 C81 1.824(3)
P11 C82 1.861(3)
P12 N17 1.657(2)
P12 C83 1.839(3)
P12 C84 1.847(3)
N1 C5 1.445(3)
N1 H1A 0.8800
N2 C7 1.460(3)
N2 H2A 0.8800
N3 C6 1.495(3)
N3 C8 1.505(3)
N3 H3B 0.9300
N4 C21 1.451(3)
N4 H4A 0.8800
N5 C23 1.436(4)
N5 H5A 0.8800
N6 C22 1.491(3)
N6 C24 1.498(3)
N6 H6C 0.9300
N7 C37 1.431(4)
N7 H7A 0.8800
N8 C39 1.445(4)
N8 H8A 0.8800
N9 C40 1.492(3)
N9 C38 1.495(3)
N9 H9D 0.9300
N10 C53 1.437(4)
N10 H10A 0.8800
N11 C55 1.451(3)
N11 H11A 0.8800
N12 C56 1.490(3)
N12 C54 1.504(3)
N12 H12D 0.9300
N13 C69 1.455(3)
N13 H13A 0.8800
N14 C71 1.451(3)
N14 H14A 0.8800
N15 C70 1.492(3)
N15 C72 1.505(3)
N15 H15D 0.9300
N16 C85 1.455(3)
N16 H16A 0.8800
N17 C87 1.442(4)
N17 H17A 0.8800
N18 C86 1.490(3)
N18 C88 1.502(3)
N18 H18B 0.9300
C1 C10 1.527(4)
C1 C9 1.528(4)
C1 H1B 1.0000
C2 C12 1.523(4)
C2 C11 1.532(4)
C2 H2B 1.0000
C3 C14 1.522(4)
C3 C13 1.525(4)
C3 H3A 1.0000
C4 C15 1.523(4)
C4 C16 1.531(4)
C4 H4B 1.0000
C5 C6 1.520(4)
C5 H5B 0.9900
C5 H5C 0.9900
C6 H6A 0.9900
C6 H6B 0.9900
C7 C8 1.502(4)
C7 H7B 0.9900
C7 H7C 0.9900
C8 H8B 0.9900
C8 H8C 0.9900
C9 H9A 0.9800
C9 H9B 0.9800
C9 H9C 0.9800
C10 H10B 0.9800
C10 H10C 0.9800
C10 H10D 0.9800
C11 H11B 0.9800
C11 H11C 0.9800
C11 H11D 0.9800
C12 H12A 0.9800
C12 H12B 0.9800
C12 H12C 0.9800
C13 H13B 0.9800
C13 H13C 0.9800
C13 H13D 0.9800
C14 H14B 0.9800
C14 H14C 0.9800
C14 H14D 0.9800
C15 H15A 0.9800
C15 H15B 0.9800
C15 H15C 0.9800
C16 H16B 0.9800
C16 H16C 0.9800
C16 H16D 0.9800
C17 C26 1.505(5)
C17 C25 1.526(4)
C17 H17B 1.0000
C18 C28 1.513(4)
C18 C27 1.538(4)
C18 H18A 1.0000
C19 C29 1.530(4)
C19 C30 1.533(4)
C19 H19A 1.0000
C20 C31 1.526(4)
C20 C32 1.540(4)
C20 H20A 1.0000
C21 C22 1.503(4)
C21 H21A 0.9900
C21 H21B 0.9900
C22 H22A 0.9900
C22 H22B 0.9900
C23 C24 1.506(4)
C23 H23A 0.9900
C23 H23B 0.9900
C24 H24A 0.9900
C24 H24B 0.9900
C25 H25A 0.9800
C25 H25B 0.9800
C25 H25C 0.9800
C26 H26A 0.9800
C26 H26B 0.9800
C26 H26C 0.9800
C27 H27A 0.9800
C27 H27B 0.9800
C27 H27C 0.9800
C28 H28A 0.9800
C28 H28B 0.9800
C28 H28C 0.9800
C29 H29A 0.9800
C29 H29B 0.9800
C29 H29C 0.9800
C30 H30A 0.9800
C30 H30B 0.9800
C30 H30C 0.9800
C31 H31A 0.9800
C31 H31B 0.9800
C31 H31C 0.9800
C32 H32A 0.9800
C32 H32B 0.9800
C32 H32C 0.9800
C33 C41 1.521(5)
C33 C42 1.532(4)
C33 H33A 1.0000
C34 C43 1.525(4)
C34 C44 1.531(4)
C34 H34A 1.0000
C35 C45 1.519(4)
C35 C46 1.529(4)
C35 H35A 1.0000
C36 C48 1.521(4)
C36 C47 1.528(4)
C36 H36A 1.0000
C37 C38 1.499(4)
C37 H37A 0.9900
C37 H37B 0.9900
C38 H38A 0.9900
C38 H38B 0.9900
C39 C40 1.489(4)
C39 H39A 0.9900
C39 H39B 0.9900
C40 H40A 0.9900
C40 H40B 0.9900
C41 H41A 0.9800
C41 H41B 0.9800
C41 H41C 0.9800
C42 H42A 0.9800
C42 H42B 0.9800
C42 H42C 0.9800
C43 H43A 0.9800
C43 H43B 0.9800
C43 H43C 0.9800
C44 H44A 0.9800
C44 H44B 0.9800
C44 H44C 0.9800
C45 H45A 0.9800
C45 H45B 0.9800
C45 H45C 0.9800
C46 H46A 0.9800
C46 H46B 0.9800
C46 H46C 0.9800
C47 H47A 0.9800
C47 H47B 0.9800
C47 H47C 0.9800
C48 H48A 0.9800
C48 H48B 0.9800
C48 H48C 0.9800
C49 C58 1.525(4)
C49 C57 1.532(4)
C49 H49A 1.0000
C50 C60 1.520(5)
C50 C59 1.530(4)
C50 H50A 1.0000
C51 C61 1.524(4)
C51 C62 1.529(4)
C51 H51A 1.0000
C52 C63 1.528(4)
C52 C64 1.530(4)
C52 H52A 1.0000
C53 C54 1.501(4)
C53 H53A 0.9900
C53 H53B 0.9900
C54 H54A 0.9900
C54 H54B 0.9900
C55 C56 1.503(4)
C55 H55A 0.9900
C55 H55B 0.9900
C56 H56A 0.9900
C56 H56B 0.9900
C57 H57A 0.9800
C57 H57B 0.9800
C57 H57C 0.9800
C58 H58A 0.9800
C58 H58B 0.9800
C58 H58C 0.9800
C59 H59A 0.9800
C59 H59B 0.9800
C59 H59C 0.9800
C60 H60A 0.9800
C60 H60B 0.9800
C60 H60C 0.9800
C61 H61A 0.9800
C61 H61B 0.9800
C61 H61C 0.9800
C62 H62A 0.9800
C62 H62B 0.9800
C62 H62C 0.9800
C63 H63A 0.9800
C63 H63B 0.9800
C63 H63C 0.9800
C64 H64A 0.9800
C64 H64B 0.9800
C64 H64C 0.9800
C65 C73 1.522(4)
C65 C74 1.531(4)
C65 H65A 1.0000
C66 C75 1.527(4)
C66 C76 1.534(4)
C66 H66A 1.0000
C67 C78 1.519(4)
C67 C77 1.526(4)
C67 H67A 1.0000
C68 C79 1.526(4)
C68 C80 1.530(4)
C68 H68A 1.0000
C69 C70 1.514(4)
C69 H69A 0.9900
C69 H69B 0.9900
C70 H70A 0.9900
C70 H70B 0.9900
C71 C72 1.503(4)
C71 H71A 0.9900
C71 H71B 0.9900
C72 H72A 0.9900
C72 H72B 0.9900
C73 H73A 0.9800
C73 H73B 0.9800
C73 H73C 0.9800
C74 H74A 0.9800
C74 H74B 0.9800
C74 H74C 0.9800
C75 H75A 0.9800
C75 H75B 0.9800
C75 H75C 0.9800
C76 H76A 0.9800
C76 H76B 0.9800
C76 H76C 0.9800
C77 H77A 0.9800
C77 H77B 0.9800
C77 H77C 0.9800
C78 H78A 0.9800
C78 H78B 0.9800
C78 H78C 0.9800
C79 H79A 0.9800
C79 H79B 0.9800
C79 H79C 0.9800
C80 H80A 0.9800
C80 H80B 0.9800
C80 H80C 0.9800
C81 C89 1.490(5)
C81 C90 1.530(5)
C81 H81A 1.0000
C82 C91 1.508(4)
C82 C92 1.536(5)
C82 H82A 1.0000
C83 C93 1.517(4)
C83 C94 1.530(5)
C83 H83A 1.0000
C84 C95 1.531(5)
C84 C96 1.533(4)
C84 H84A 1.0000
C85 C86 1.507(4)
C85 H85A 0.9900
C85 H85B 0.9900
C86 H86A 0.9900
C86 H86B 0.9900
C87 C88 1.494(4)
C87 H87A 0.9900
C87 H87B 0.9900
C88 H88A 0.9900
C88 H88B 0.9900
C89 H89A 0.9800
C89 H89B 0.9800
C89 H89C 0.9800
C90 H90A 0.9800
C90 H90B 0.9800
C90 H90C 0.9800
C91 H91A 0.9800
C91 H91B 0.9800
C91 H91C 0.9800
C92 H92A 0.9800
C92 H92B 0.9800
C92 H92C 0.9800
C93 H93A 0.9800
C93 H93B 0.9800
C93 H93C 0.9800
C94 H94A 0.9800
C94 H94B 0.9800
C94 H94C 0.9800
C95 H95A 0.9800
C95 H95B 0.9800
C95 H95C 0.9800
C96 H96A 0.9800
C96 H96B 0.9800
C96 H96C 0.9800
